data_2223741
loop_
_publ_author_name
'Dong, Xi-Yan'
'Xu, Xiaojie'
'Yang, Lei'

_publ_section_title Aquabis(benzoato-\k<i>O</i>)(5,5'-dimethyl-2,2'-bipyridine-\k^2^<i>N</i>,<i>N</i>')copper(II)
_journal_coeditor_code FJ2245
_journal_issue 11
_journal_name_full 'Acta Crystallographica Section E'
_journal_page_first m1290
_journal_paper_doi 10.1107/S1600536809039191
_journal_volume 65
_journal_year 2009
_chemical_formula_iupac '[Cu (C7 H5 O2)2 (C12 H12 N2) (H2 O)]'
_chemical_formula_moiety 'C26 H24 Cu N2 O5'
_chemical_formula_sum 'C26 H24 Cu N2 O5'
_chemical_formula_weight 508.01
_chemical_name_systematic
;
Aquabis(benzoato-\k<i>O</i>)(5,5'-dimethyl-2,2'-bipyridine-
\k^2^<i>N</i>,<i>N</i>')copper(II)
;
_space_group_IT_number 43
_symmetry_cell_setting orthorhombic
_symmetry_space_group_name_Hall 'F 2 -2d'
_symmetry_space_group_name_H-M 'F d d 2'
_atom_sites_solution_hydrogens geom
_atom_sites_solution_primary direct
_atom_sites_solution_secondary difmap
_audit_creation_method SHELXL-97
_cell_angle_alpha 90.00
_cell_angle_beta 90.00
_cell_angle_gamma 90.00
_cell_formula_units_Z 16
_cell_length_a 36.033(6)
_cell_length_b 37.681(6)
_cell_length_c 7.0402(12)
_cell_measurement_reflns_used 2251
_cell_measurement_temperature 296(2)
_cell_measurement_theta_max 27.409
_cell_measurement_theta_min 2.2615
_cell_volume 9559(3)
_computing_cell_refinement 'SAINT (Bruker, 2005)'
_computing_data_collection 'APEX2 (Bruker, 2005)'
_computing_data_reduction 'SAINT (Bruker, 2005)'
_computing_molecular_graphics 'SHELXTL (Sheldrick, 2008)'
_computing_publication_material 'SHELXTL (Sheldrick, 2008)'
_computing_structure_refinement 'SHELXL97 (Sheldrick, 2008)'
_computing_structure_solution 'SHELXS97 (Sheldrick, 2008)'
_diffrn_ambient_temperature 296(2)
_diffrn_measured_fraction_theta_full 1.000
_diffrn_measured_fraction_theta_max 1.000
_diffrn_measurement_device_type 'Bruker SMART APEXII CCD area-detector'
_diffrn_measurement_method '\f and \w'
_diffrn_radiation_monochromator graphite
_diffrn_radiation_source 'fine-focus sealed tube'
_diffrn_radiation_type MoK\a
_diffrn_radiation_wavelength 0.71073
_diffrn_reflns_av_R_equivalents 0.0834
_diffrn_reflns_av_sigmaI/netI 0.0951
_diffrn_reflns_limit_h_max 42
_diffrn_reflns_limit_h_min -34
_diffrn_reflns_limit_k_max 43
_diffrn_reflns_limit_k_min -44
_diffrn_reflns_limit_l_max 8
_diffrn_reflns_limit_l_min -8
_diffrn_reflns_number 12887
_diffrn_reflns_theta_full 24.99
_diffrn_reflns_theta_max 24.99
_diffrn_reflns_theta_min 1.56
_exptl_absorpt_coefficient_mu 0.953
_exptl_absorpt_correction_T_max 0.8624
_exptl_absorpt_correction_T_min 0.8322
_exptl_absorpt_correction_type multi-scan
_exptl_absorpt_process_details '(SADABS; Bruker, 2005)'
_exptl_crystal_colour blue
_exptl_crystal_density_diffrn 1.412
_exptl_crystal_density_method 'not measured'
_exptl_crystal_description block
_exptl_crystal_F_000 4208
_exptl_crystal_size_max 0.20
_exptl_crystal_size_mid 0.18
_exptl_crystal_size_min 0.16
_refine_diff_density_max 0.590
_refine_diff_density_min -0.219
_refine_ls_abs_structure_details 'Flack (1983), 1898 Friedel pairs'
_refine_ls_abs_structure_Flack 0.584(14)
_refine_ls_extinction_method none
_refine_ls_goodness_of_fit_ref 0.861
_refine_ls_hydrogen_treatment constr
_refine_ls_matrix_type full
_refine_ls_number_parameters 310
_refine_ls_number_reflns 4187
_refine_ls_number_restraints 1
_refine_ls_restrained_S_all 0.861
_refine_ls_R_factor_all 0.0729
_refine_ls_R_factor_gt 0.0443
_refine_ls_shift/su_max 0.001
_refine_ls_shift/su_mean 0.000
_refine_ls_structure_factor_coef Fsqd
_refine_ls_weighting_details 'calc w=1/[\s^2^(Fo^2^)+(0.0232P)^2^] where P=(Fo^2^+2Fc^2^)/3'
_refine_ls_weighting_scheme calc
_refine_ls_wR_factor_gt 0.0733
_refine_ls_wR_factor_ref 0.0787
_reflns_number_gt 2889
_reflns_number_total 4187
_reflns_threshold_expression I>2\s(I)
_cod_data_source_file fj2245.cif
_cod_data_source_block I
_cod_database_code 2223741
_cod_database_fobs_code 2223741

loop_
_symmetry_equiv_pos_as_xyz
'x, y, z'
'-x, -y, z'
'x+1/4, -y+1/4, z+1/4'
'-x+1/4, y+1/4, z+1/4'
'x, y+1/2, z+1/2'
'-x, -y+1/2, z+1/2'
'x+1/4, -y+3/4, z+3/4'
'-x+1/4, y+3/4, z+3/4'
'x+1/2, y, z+1/2'
'-x+1/2, -y, z+1/2'
'x+3/4, -y+1/4, z+3/4'
'-x+3/4, y+1/4, z+3/4'
'x+1/2, y+1/2, z'
'-x+1/2, -y+1/2, z'
'x+3/4, -y+3/4, z+1/4'
'-x+3/4, y+3/4, z+1/4'

loop_
_atom_site_type_symbol
_atom_site_label
_atom_site_fract_x
_atom_site_fract_y
_atom_site_fract_z
_atom_site_U_iso_or_equiv
_atom_site_adp_type
_atom_site_calc_flag
_atom_site_refinement_flags
_atom_site_occupancy
_atom_site_disorder_assembly
_atom_site_disorder_group
Cu Cu1 0.289268(13) 0.075081(13) 0.86862(8) 0.04372(16) Uani d . 1 . .
N N1 0.29272(9) 0.02219(8) 0.9019(5) 0.0390(9) Uani d . 1 . .
N N2 0.23481(8) 0.06306(8) 0.8887(6) 0.0387(8) Uani d . 1 . .
O O1 0.27971(8) 0.12241(8) 0.7744(4) 0.0525(9) Uani d . 1 . .
O O2 0.29910(9) 0.15568(9) 1.0158(5) 0.0675(10) Uani d . 1 . .
O O3 0.34227(7) 0.07939(8) 0.8118(4) 0.0501(9) Uani d . 1 . .
O O4 0.32544(8) 0.06623(8) 0.5189(4) 0.0576(9) Uani d . 1 . .
C C1 0.29069(11) 0.15122(12) 0.8432(8) 0.0412(11) Uani d . 1 . .
C C2 0.29381(12) 0.18240(12) 0.7136(7) 0.0402(11) Uani d . 1 . .
C C3 0.29679(13) 0.17730(13) 0.5216(8) 0.0530(14) Uani d . 1 . .
H H3 0.2958 0.1545 0.4718 0.064 Uiso calc R 1 . .
C C4 0.30136(13) 0.20622(14) 0.4007(8) 0.0681(16) Uani d . 1 . .
H H4 0.3040 0.2025 0.2709 0.082 Uiso calc R 1 . .
C C5 0.30205(16) 0.23955(16) 0.4693(9) 0.0833(19) Uani d . 1 . .
H H5 0.3049 0.2588 0.3877 0.100 Uiso calc R 1 . .
C C6 0.29856(18) 0.24474(14) 0.6595(10) 0.103(2) Uani d . 1 . .
H H6 0.2990 0.2677 0.7077 0.123 Uiso calc R 1 . .
C C7 0.29437(15) 0.21623(14) 0.7835(7) 0.0730(16) Uani d . 1 . .
H H7 0.2920 0.2202 0.9133 0.088 Uiso calc R 1 . .
C C8 0.34916(11) 0.07366(10) 0.6394(8) 0.0440(11) Uani d . 1 . .
C C9 0.38971(12) 0.07565(11) 0.5812(7) 0.0466(12) Uani d . 1 . .
C C10 0.40021(16) 0.06443(13) 0.4021(9) 0.0782(16) Uani d . 1 . .
H H10 0.3829 0.0554 0.3168 0.094 Uiso calc R 1 . .
C C11 0.4386(2) 0.06724(17) 0.3528(11) 0.101(2) Uani d . 1 . .
H H11 0.4467 0.0596 0.2342 0.121 Uiso calc R 1 . .
C C12 0.46305(19) 0.08087(18) 0.4772(11) 0.099(2) Uani d . 1 . .
H H12 0.4878 0.0829 0.4420 0.119 Uiso calc R 1 . .
C C13 0.45266(15) 0.09165(15) 0.6505(12) 0.088(2) Uani d . 1 . .
H H13 0.4701 0.1007 0.7350 0.105 Uiso calc R 1 . .
C C14 0.41569(13) 0.08922(12) 0.7028(8) 0.0634(15) Uani d . 1 . .
H H14 0.4084 0.0969 0.8226 0.076 Uiso calc R 1 . .
C C15 0.32335(11) 0.00233(12) 0.9057(7) 0.0493(12) Uani d . 1 . .
H H15 0.3460 0.0142 0.9024 0.059 Uiso calc R 1 . .
C C16 0.32444(13) -0.03421(12) 0.9142(6) 0.0503(13) Uani d . 1 . .
C C17 0.29028(15) -0.05082(12) 0.9140(7) 0.0554(14) Uani d . 1 . .
H H17 0.2891 -0.0755 0.9163 0.066 Uiso calc R 1 . .
C C18 0.25819(12) -0.03145(11) 0.9103(6) 0.0463(12) Uani d . 1 . .
H H18 0.2354 -0.0430 0.9119 0.056 Uiso calc R 1 . .
C C19 0.25954(11) 0.00489(11) 0.9043(6) 0.0380(10) Uani d . 1 . .
C C20 0.22719(11) 0.02858(10) 0.9028(6) 0.0382(10) Uani d . 1 . .
C C21 0.19083(12) 0.01653(12) 0.9156(6) 0.0478(12) Uani d . 1 . .
H H21 0.1858 -0.0076 0.9220 0.057 Uiso calc R 1 . .
C C22 0.16258(12) 0.04087(12) 0.9184(6) 0.0507(13) Uani d . 1 . .
H H22 0.1382 0.0330 0.9271 0.061 Uiso calc R 1 . .
C C23 0.16969(12) 0.07650(13) 0.9088(7) 0.0504(13) Uani d . 1 . .
C C24 0.20738(12) 0.08629(10) 0.8924(7) 0.0476(11) Uani d . 1 . .
H H24 0.2132 0.1103 0.8837 0.057 Uiso calc R 1 . .
C C25 0.13916(12) 0.10390(12) 0.9142(8) 0.0735(16) Uani d . 1 . .
H H25A 0.1293 0.1071 0.7888 0.110 Uiso calc R 1 . .
H H25B 0.1490 0.1260 0.9594 0.110 Uiso calc R 1 . .
H H25C 0.1198 0.0960 0.9980 0.110 Uiso calc R 1 . .
C C26 0.35995(13) -0.05492(13) 0.9193(8) 0.0753(17) Uani d . 1 . .
H H26A 0.3771 -0.0450 0.8296 0.113 Uiso calc R 1 . .
H H26B 0.3550 -0.0792 0.8869 0.113 Uiso calc R 1 . .
H H26C 0.3704 -0.0538 1.0445 0.113 Uiso calc R 1 . .
O O1W 0.29338(8) 0.09216(8) 1.1806(4) 0.0668(9) Uani d . 1 . .
H H1WA 0.3103 0.0852 1.2558 0.080 Uiso d R 1 . .
H H1WB 0.2988 0.1131 1.1452 0.080 Uiso d R 1 . .

loop_
_atom_site_aniso_label
_atom_site_aniso_U_11
_atom_site_aniso_U_22
_atom_site_aniso_U_33
_atom_site_aniso_U_12
_atom_site_aniso_U_13
_atom_site_aniso_U_23
Cu1 0.0381(3) 0.0476(3) 0.0454(3) -0.0093(3) -0.0019(3) 0.0048(3)
N1 0.034(2) 0.049(2) 0.034(2) -0.0058(18) 0.0006(18) 0.002(2)
N2 0.041(2) 0.037(2) 0.038(2) 0.0015(15) -0.002(2) -0.005(2)
O1 0.051(2) 0.046(2) 0.060(2) -0.0196(15) -0.0110(16) 0.0072(16)
O2 0.089(3) 0.061(2) 0.052(2) -0.0008(18) -0.002(2) 0.0060(18)
O3 0.043(2) 0.065(2) 0.043(2) -0.0107(14) -0.0032(14) 0.0033(17)
O4 0.054(2) 0.060(2) 0.058(2) -0.0155(16) -0.0136(18) -0.0003(17)
C1 0.026(2) 0.052(3) 0.045(3) -0.002(2) 0.007(2) 0.003(3)
C2 0.037(3) 0.035(3) 0.048(3) -0.002(2) 0.004(2) 0.005(2)
C3 0.054(4) 0.053(4) 0.052(4) -0.016(2) -0.003(3) -0.001(3)
C4 0.084(4) 0.074(4) 0.046(4) -0.020(3) -0.011(3) 0.019(3)
C5 0.116(5) 0.059(4) 0.074(5) -0.010(3) 0.001(3) 0.024(4)
C6 0.183(7) 0.044(4) 0.080(5) -0.009(3) 0.015(5) 0.000(4)
C7 0.111(5) 0.055(4) 0.053(4) 0.002(3) 0.011(3) 0.003(3)
C8 0.042(3) 0.037(3) 0.053(3) -0.0150(19) -0.012(3) 0.007(3)
C9 0.050(3) 0.037(3) 0.052(3) 0.003(2) 0.011(2) 0.013(3)
C10 0.077(4) 0.086(4) 0.072(4) 0.013(3) 0.010(3) 0.016(4)
C11 0.102(6) 0.128(6) 0.072(5) 0.053(4) 0.041(5) 0.032(5)
C12 0.080(5) 0.112(6) 0.105(7) 0.019(4) 0.023(5) 0.042(6)
C13 0.050(4) 0.086(4) 0.127(7) -0.003(3) -0.006(4) 0.007(4)
C14 0.036(3) 0.069(4) 0.086(4) -0.008(2) 0.001(3) -0.005(3)
C15 0.039(3) 0.058(3) 0.051(3) -0.002(2) 0.004(2) 0.011(3)
C16 0.053(3) 0.058(3) 0.040(3) 0.008(2) 0.007(2) 0.015(3)
C17 0.082(4) 0.040(3) 0.043(4) 0.005(3) 0.005(3) 0.007(2)
C18 0.051(3) 0.044(3) 0.044(3) -0.010(2) 0.004(2) 0.001(3)
C19 0.051(3) 0.039(3) 0.024(3) -0.006(2) -0.001(2) 0.002(2)
C20 0.042(3) 0.042(3) 0.030(3) -0.010(2) -0.001(2) 0.000(2)
C21 0.048(3) 0.047(3) 0.048(3) -0.014(2) 0.001(2) 0.001(2)
C22 0.042(3) 0.058(3) 0.052(4) -0.011(2) 0.005(2) -0.005(3)
C23 0.043(3) 0.062(3) 0.046(4) 0.001(2) 0.000(2) -0.002(3)
C24 0.055(3) 0.045(3) 0.044(3) -0.005(2) -0.001(3) -0.003(3)
C25 0.055(3) 0.073(4) 0.093(4) 0.007(3) 0.010(3) -0.011(3)
C26 0.069(4) 0.079(4) 0.078(4) 0.024(3) 0.011(3) 0.017(3)
O1W 0.087(3) 0.067(2) 0.047(2) -0.0211(17) -0.0145(16) 0.0103(17)

loop_
_atom_type_symbol
_atom_type_description
_atom_type_scat_dispersion_real
_atom_type_scat_dispersion_imag
_atom_type_scat_source
C C 0.0033 0.0016 'International Tables Vol C Tables 4.2.6.8 and 6.1.1.4'
H H 0.0000 0.0000 'International Tables Vol C Tables 4.2.6.8 and 6.1.1.4'
N N 0.0061 0.0033 'International Tables Vol C Tables 4.2.6.8 and 6.1.1.4'
O O 0.0106 0.0060 'International Tables Vol C Tables 4.2.6.8 and 6.1.1.4'
Cu Cu 0.3201 1.2651 'International Tables Vol C Tables 4.2.6.8 and 6.1.1.4'

loop_
_geom_angle_atom_site_label_1
_geom_angle_atom_site_label_2
_geom_angle_atom_site_label_3
_geom_angle_site_symmetry_1
_geom_angle_site_symmetry_3
_geom_angle
_geom_angle_publ_flag
O1 Cu1 O3 . . 91.56(12) ?
O1 Cu1 N1 . . 164.83(14) ?
O3 Cu1 N1 . . 92.61(13) ?
O1 Cu1 N2 . . 93.32(12) ?
O3 Cu1 N2 . . 168.80(15) ?
N1 Cu1 N2 . . 80.19(13) ?
O1 Cu1 O1W . . 94.67(12) ?
O3 Cu1 O1W . . 96.28(12) ?
N1 Cu1 O1W . . 99.37(13) ?
N2 Cu1 O1W . . 93.37(13) ?
C15 N1 C19 . . 117.2(4) ?
C15 N1 Cu1 . . 127.6(3) ?
C19 N1 Cu1 . . 114.9(3) ?
C24 N2 C20 . . 119.4(3) ?
C24 N2 Cu1 . . 125.5(3) ?
C20 N2 Cu1 . . 115.1(3) ?
C1 O1 Cu1 . . 127.6(3) ?
C8 O3 Cu1 . . 112.1(3) ?
O1 C1 O2 . . 124.3(4) ?
O1 C1 C2 . . 118.0(5) ?
O2 C1 C2 . . 117.7(4) ?
C7 C2 C3 . . 119.0(5) ?
C7 C2 C1 . . 121.0(5) ?
C3 C2 C1 . . 119.9(5) ?
C2 C3 C4 . . 120.2(5) ?
C2 C3 H3 . . 119.9 ?
C4 C3 H3 . . 119.9 ?
C5 C4 C3 . . 120.9(5) ?
C5 C4 H4 . . 119.6 ?
C3 C4 H4 . . 119.6 ?
C4 C5 C6 . . 119.1(5) ?
C4 C5 H5 . . 120.5 ?
C6 C5 H5 . . 120.5 ?
C5 C6 C7 . . 121.1(6) ?
C5 C6 H6 . . 119.5 ?
C7 C6 H6 . . 119.5 ?
C2 C7 C6 . . 119.7(5) ?
C2 C7 H7 . . 120.1 ?
C6 C7 H7 . . 120.1 ?
O4 C8 O3 . . 124.4(4) ?
O4 C8 C9 . . 119.4(5) ?
O3 C8 C9 . . 116.2(4) ?
C14 C9 C10 . . 119.9(4) ?
C14 C9 C8 . . 120.5(4) ?
C10 C9 C8 . . 119.6(5) ?
C9 C10 C11 . . 117.6(6) ?
C9 C10 H10 . . 121.2 ?
C11 C10 H10 . . 121.2 ?
C12 C11 C10 . . 120.2(7) ?
C12 C11 H11 . . 119.9 ?
C10 C11 H11 . . 119.9 ?
C13 C12 C11 . . 121.8(7) ?
C13 C12 H12 . . 119.1 ?
C11 C12 H12 . . 119.1 ?
C12 C13 C14 . . 119.4(7) ?
C12 C13 H13 . . 120.3 ?
C14 C13 H13 . . 120.3 ?
C9 C14 C13 . . 121.1(5) ?
C9 C14 H14 . . 119.5 ?
C13 C14 H14 . . 119.5 ?
N1 C15 C16 . . 125.8(4) ?
N1 C15 H15 . . 117.1 ?
C16 C15 H15 . . 117.1 ?
C15 C16 C17 . . 115.3(4) ?
C15 C16 C26 . . 123.0(4) ?
C17 C16 C26 . . 121.7(5) ?
C18 C17 C16 . . 120.8(4) ?
C18 C17 H17 . . 119.6 ?
C16 C17 H17 . . 119.6 ?
C17 C18 C19 . . 120.2(4) ?
C17 C18 H18 . . 119.9 ?
C19 C18 H18 . . 119.9 ?
N1 C19 C18 . . 120.6(4) ?
N1 C19 C20 . . 113.9(4) ?
C18 C19 C20 . . 125.4(4) ?
N2 C20 C21 . . 121.2(4) ?
N2 C20 C19 . . 115.5(4) ?
C21 C20 C19 . . 123.3(4) ?
C22 C21 C20 . . 118.9(4) ?
C22 C21 H21 . . 120.6 ?
C20 C21 H21 . . 120.6 ?
C23 C22 C21 . . 121.1(4) ?
C23 C22 H22 . . 119.4 ?
C21 C22 H22 . . 119.4 ?
C22 C23 C24 . . 116.1(4) ?
C22 C23 C25 . . 122.2(4) ?
C24 C23 C25 . . 121.6(4) ?
N2 C24 C23 . . 123.2(4) ?
N2 C24 H24 . . 118.4 ?
C23 C24 H24 . . 118.4 ?
C23 C25 H25A . . 109.5 ?
C23 C25 H25B . . 109.5 ?
H25A C25 H25B . . 109.5 ?
C23 C25 H25C . . 109.5 ?
H25A C25 H25C . . 109.5 ?
H25B C25 H25C . . 109.5 ?
C16 C26 H26A . . 109.5 ?
C16 C26 H26B . . 109.5 ?
H26A C26 H26B . . 109.5 ?
C16 C26 H26C . . 109.5 ?
H26A C26 H26C . . 109.5 ?
H26B C26 H26C . . 109.5 ?
Cu1 O1W H1WA . . 123.8 ?
Cu1 O1W H1WB . . 89.7 ?
H1WA O1W H1WB . . 107.7 ?

loop_
_geom_bond_atom_site_label_1
_geom_bond_atom_site_label_2
_geom_bond_site_symmetry_2
_geom_bond_distance
_geom_bond_publ_flag
Cu1 O1 . 1.934(3) ?
Cu1 O3 . 1.958(3) ?
Cu1 N1 . 2.011(3) ?
Cu1 N2 . 2.019(3) ?
Cu1 O1W . 2.294(3) ?
N1 C15 . 1.334(5) ?
N1 C19 . 1.362(5) ?
N2 C24 . 1.321(5) ?
N2 C20 . 1.332(4) ?
O1 C1 . 1.253(5) ?
O2 C1 . 1.263(6) ?
O3 C8 . 1.258(5) ?
O4 C8 . 1.236(5) ?
C1 C2 . 1.492(6) ?
C2 C7 . 1.367(6) ?
C2 C3 . 1.369(6) ?
C3 C4 . 1.392(6) ?
C3 H3 . 0.9300 ?
C4 C5 . 1.346(7) ?
C4 H4 . 0.9300 ?
C5 C6 . 1.359(8) ?
C5 H5 . 0.9300 ?
C6 C7 . 1.392(7) ?
C6 H6 . 0.9300 ?
C7 H7 . 0.9300 ?
C8 C9 . 1.519(6) ?
C9 C14 . 1.368(6) ?
C9 C10 . 1.382(7) ?
C10 C11 . 1.431(7) ?
C10 H10 . 0.9300 ?
C11 C12 . 1.344(9) ?
C11 H11 . 0.9300 ?
C12 C13 . 1.339(9) ?
C12 H12 . 0.9300 ?
C13 C14 . 1.385(6) ?
C13 H13 . 0.9300 ?
C14 H14 . 0.9300 ?
C15 C16 . 1.379(5) ?
C15 H15 . 0.9300 ?
C16 C17 . 1.381(6) ?
C16 C26 . 1.499(5) ?
C17 C18 . 1.368(5) ?
C17 H17 . 0.9300 ?
C18 C19 . 1.371(5) ?
C18 H18 . 0.9300 ?
C19 C20 . 1.468(6) ?
C20 C21 . 1.390(5) ?
C21 C22 . 1.370(6) ?
C21 H21 . 0.9300 ?
C22 C23 . 1.369(6) ?
C22 H22 . 0.9300 ?
C23 C24 . 1.412(5) ?
C23 C25 . 1.509(6) ?
C24 H24 . 0.9300 ?
C25 H25A . 0.9600 ?
C25 H25B . 0.9600 ?
C25 H25C . 0.9600 ?
C26 H26A . 0.9600 ?
C26 H26B . 0.9600 ?
C26 H26C . 0.9600 ?
O1W H1WA . 0.8500 ?
O1W H1WB . 0.8501 ?

loop_
_geom_hbond_atom_site_label_D
_geom_hbond_atom_site_label_H
_geom_hbond_atom_site_label_A
_geom_hbond_site_symmetry_A
_geom_hbond_distance_DH
_geom_hbond_distance_HA
_geom_hbond_distance_DA
_geom_hbond_angle_DHA
O1W H1WB O2 . 0.85 1.85 2.668(4) 162
O1W H1WA O4 1_556 0.85 2.06 2.821(4) 149

loop_
_geom_torsion_atom_site_label_1
_geom_torsion_atom_site_label_2
_geom_torsion_atom_site_label_3
_geom_torsion_atom_site_label_4
_geom_torsion_site_symmetry_1
_geom_torsion_site_symmetry_2
_geom_torsion_site_symmetry_3
_geom_torsion_site_symmetry_4
_geom_torsion
_geom_torsion_publ_flag
O1 Cu1 N1 C15 . . . . 113.7(5) ?
O3 Cu1 N1 C15 . . . . 7.9(4) ?
N2 Cu1 N1 C15 . . . . 179.3(4) ?
O1W Cu1 N1 C15 . . . . -88.9(4) ?
O1 Cu1 N1 C19 . . . . -60.3(7) ?
O3 Cu1 N1 C19 . . . . -166.1(3) ?
N2 Cu1 N1 C19 . . . . 5.2(3) ?
O1W Cu1 N1 C19 . . . . 97.1(3) ?
O1 Cu1 N2 C24 . . . . -18.4(4) ?
O3 Cu1 N2 C24 . . . . -134.1(6) ?
N1 Cu1 N2 C24 . . . . 175.4(4) ?
O1W Cu1 N2 C24 . . . . 76.5(4) ?
O1 Cu1 N2 C20 . . . . 163.0(3) ?
O3 Cu1 N2 C20 . . . . 47.3(9) ?
N1 Cu1 N2 C20 . . . . -3.2(3) ?
O1W Cu1 N2 C20 . . . . -102.2(3) ?
O3 Cu1 O1 C1 . . . . -66.4(4) ?
N1 Cu1 O1 C1 . . . . -172.3(5) ?
N2 Cu1 O1 C1 . . . . 123.7(4) ?
O1W Cu1 O1 C1 . . . . 30.1(4) ?
O1 Cu1 O3 C8 . . . . -80.8(3) ?
N1 Cu1 O3 C8 . . . . 84.6(3) ?
N2 Cu1 O3 C8 . . . . 35.0(8) ?
O1W Cu1 O3 C8 . . . . -175.7(3) ?
Cu1 O1 C1 O2 . . . . -25.0(6) ?
Cu1 O1 C1 C2 . . . . 155.5(3) ?
O1 C1 C2 C7 . . . . 159.8(4) ?
O2 C1 C2 C7 . . . . -19.7(7) ?
O1 C1 C2 C3 . . . . -21.3(7) ?
O2 C1 C2 C3 . . . . 159.2(4) ?
C7 C2 C3 C4 . . . . 1.8(8) ?
C1 C2 C3 C4 . . . . -177.1(4) ?
C2 C3 C4 C5 . . . . -1.6(8) ?
C3 C4 C5 C6 . . . . 0.6(9) ?
C4 C5 C6 C7 . . . . 0.1(10) ?
C3 C2 C7 C6 . . . . -1.1(8) ?
C1 C2 C7 C6 . . . . 177.9(5) ?
C5 C6 C7 C2 . . . . 0.1(9) ?
Cu1 O3 C8 O4 . . . . 0.1(5) ?
Cu1 O3 C8 C9 . . . . -178.9(2) ?
O4 C8 C9 C14 . . . . 169.5(4) ?
O3 C8 C9 C14 . . . . -11.4(6) ?
O4 C8 C9 C10 . . . . -8.9(6) ?
O3 C8 C9 C10 . . . . 170.1(4) ?
C14 C9 C10 C11 . . . . 0.7(7) ?
C8 C9 C10 C11 . . . . 179.2(4) ?
C9 C10 C11 C12 . . . . -1.0(8) ?
C10 C11 C12 C13 . . . . 1.1(10) ?
C11 C12 C13 C14 . . . . -0.9(10) ?
C10 C9 C14 C13 . . . . -0.6(7) ?
C8 C9 C14 C13 . . . . -179.1(4) ?
C12 C13 C14 C9 . . . . 0.7(8) ?
C19 N1 C15 C16 . . . . -0.8(7) ?
Cu1 N1 C15 C16 . . . . -174.7(4) ?
N1 C15 C16 C17 . . . . 1.6(7) ?
N1 C15 C16 C26 . . . . -179.7(4) ?
C15 C16 C17 C18 . . . . -1.6(7) ?
C26 C16 C17 C18 . . . . 179.7(4) ?
C16 C17 C18 C19 . . . . 0.9(7) ?
C15 N1 C19 C18 . . . . -0.1(6) ?
Cu1 N1 C19 C18 . . . . 174.6(3) ?
C15 N1 C19 C20 . . . . 179.1(4) ?
Cu1 N1 C19 C20 . . . . -6.3(5) ?
C17 C18 C19 N1 . . . . 0.0(7) ?
C17 C18 C19 C20 . . . . -179.0(4) ?
C24 N2 C20 C21 . . . . 2.0(6) ?
Cu1 N2 C20 C21 . . . . -179.3(3) ?
C24 N2 C20 C19 . . . . -177.9(4) ?
Cu1 N2 C20 C19 . . . . 0.8(5) ?
N1 C19 C20 N2 . . . . 3.6(6) ?
C18 C19 C20 N2 . . . . -177.3(4) ?
N1 C19 C20 C21 . . . . -176.3(4) ?
C18 C19 C20 C21 . . . . 2.8(7) ?
N2 C20 C21 C22 . . . . -1.7(6) ?
C19 C20 C21 C22 . . . . 178.1(4) ?
C20 C21 C22 C23 . . . . 0.1(7) ?
C21 C22 C23 C24 . . . . 1.1(7) ?
C21 C22 C23 C25 . . . . -179.2(5) ?
C20 N2 C24 C23 . . . . -0.7(7) ?
Cu1 N2 C24 C23 . . . . -179.2(4) ?
C22 C23 C24 N2 . . . . -0.9(7) ?
C25 C23 C24 N2 . . . . 179.4(5) ?
